data_4076413
loop_
_publ_author_name
'Takao, Toshiro'
'Suwa, Hitoshi'
'Okamura, Rei'
'Suzuki, Hiroharu'

_publ_section_title
;
 Formation of a Boraruthenacyclopentenyl Skeleton via B--C Bond Formation
 across a Triruthenium Plane
;
_journal_issue 5
_journal_name_full Organometallics
_journal_page_first 1825
_journal_paper_doi 10.1021/om201186z
_journal_volume 31
_journal_year 2012
_chemical_formula_sum 'C34 H53 B Ru3'
_chemical_formula_weight 775.78
_chemical_name_systematic
; 
 ? 
;
_space_group_IT_number 15
_symmetry_cell_setting monoclinic
_symmetry_space_group_name_Hall '-C 2yc'
_symmetry_space_group_name_H-M 'C 1 2/c 1'
_atom_sites_solution_hydrogens geom
_atom_sites_solution_primary direct
_atom_sites_solution_secondary difmap
_audit_creation_method SHELXL-97
_cell_angle_alpha 90.00
_cell_angle_beta 127.463(17)
_cell_angle_gamma 90.00
_cell_formula_units_Z 8
_cell_length_a 22.908(7)
_cell_length_b 22.900(6)
_cell_length_c 15.363(6)
_cell_measurement_reflns_used 25
_cell_measurement_temperature 233(2)
_cell_measurement_theta_max 18
_cell_measurement_theta_min 12
_cell_volume 6397(4)
_computing_cell_refinement PROCESS-AUTO
_computing_data_collection 'PROCESS-AUTO (Rigaku, 1998)'
_computing_data_reduction 'SHELXS-97 (Sheldrick, 1990)'
_computing_molecular_graphics 'ORTEX (P.McArdle, 1995)'
_computing_publication_material SHELXL-97
_computing_structure_refinement 'SHELXL-97 (Sheldrick, 1997)'
_computing_structure_solution SHELXS-97
_diffrn_ambient_temperature 233(2)
_diffrn_detector_area_resol_mean 10
_diffrn_measured_fraction_theta_full 0.997
_diffrn_measured_fraction_theta_max 0.997
_diffrn_measurement_device_type '4-circle diffractometer'
_diffrn_measurement_method 'scintillation counter'
_diffrn_radiation_monochromator graphite
_diffrn_radiation_source 'Rigaku Rotating Anode Ultrax18'
_diffrn_radiation_type MoK\a
_diffrn_radiation_wavelength 0.71069
_diffrn_reflns_av_R_equivalents 0.0195
_diffrn_reflns_av_sigmaI/netI 0.0311
_diffrn_reflns_limit_h_max 29
_diffrn_reflns_limit_h_min 0
_diffrn_reflns_limit_k_max 29
_diffrn_reflns_limit_k_min 0
_diffrn_reflns_limit_l_max 15
_diffrn_reflns_limit_l_min -19
_diffrn_reflns_number 7695
_diffrn_reflns_theta_full 27.50
_diffrn_reflns_theta_max 27.50
_diffrn_reflns_theta_min 2.53
_exptl_absorpt_coefficient_mu 1.420
_exptl_absorpt_correction_T_max 1.0000
_exptl_absorpt_correction_T_min 0.6974
_exptl_absorpt_correction_type psi-scan
_exptl_crystal_colour red
_exptl_crystal_density_diffrn 1.611
_exptl_crystal_density_meas ?
_exptl_crystal_density_method 'not measured'
_exptl_crystal_description Parallelepiped
_exptl_crystal_F_000 3152
_exptl_crystal_size_max 0.500
_exptl_crystal_size_mid 0.400
_exptl_crystal_size_min 0.200
_refine_diff_density_max 0.918
_refine_diff_density_min -0.590
_refine_diff_density_rms 0.087
_refine_ls_extinction_method none
_refine_ls_goodness_of_fit_ref 1.038
_refine_ls_hydrogen_treatment mixed
_refine_ls_matrix_type full
_refine_ls_number_parameters 427
_refine_ls_number_reflns 7314
_refine_ls_number_restraints 0
_refine_ls_restrained_S_all 1.038
_refine_ls_R_factor_all 0.0392
_refine_ls_R_factor_gt 0.0272
_refine_ls_shift/su_max 0.001
_refine_ls_shift/su_mean 0.000
_refine_ls_structure_factor_coef Fsqd
_refine_ls_weighting_details 'calc w=1/[\s^2^(Fo^2^)+(0.0345P)^2^+7.3653P] where P=(Fo^2^+2Fc^2^)/3'
_refine_ls_weighting_scheme calc
_refine_ls_wR_factor_gt 0.0697
_refine_ls_wR_factor_ref 0.0745
_reflns_number_gt 6048
_reflns_number_total 7512
_reflns_threshold_expression >2sigma(I)
_cod_data_source_file om201186z_si_002.cif
_cod_data_source_block 7a
_cod_depositor_comments
;
The following automatic conversions were performed:

'_symmetry_cell_setting' value 'Monoclinic' changed to 'monoclinic'
according to /home/saulius/struct/CIF-dictionaries/cif_core.dic
dictionary named 'cif_core.dic' version 2.4.1 from 2010-06-29.

Automatic conversion script
Id: cif_fix_values 1715 2011-07-08 13:25:40Z adriana 

The following automatic conversions were performed:

'_exptl_crystal_density_meas' value 'not measured' was changed to '?'
- the value is perceived as not measured.

Automatic conversion script
Id: cif_fix_values 3008 2015-01-20 13:52:24Z robertas 
;
_cod_original_cell_volume 6397(3)
_cod_original_sg_symbol_H-M C2/c
_cod_database_code 4076413

loop_
_symmetry_equiv_pos_as_xyz
'x, y, z'
'-x, y, -z+1/2'
'x+1/2, y+1/2, z'
'-x+1/2, y+1/2, -z+1/2'
'-x, -y, -z'
'x, -y, z-1/2'
'-x+1/2, -y+1/2, -z'
'x+1/2, -y+1/2, z-1/2'

loop_
_atom_site_label
_atom_site_type_symbol
_atom_site_fract_x
_atom_site_fract_y
_atom_site_fract_z
_atom_site_U_iso_or_equiv
_atom_site_adp_type
_atom_site_occupancy
_atom_site_symmetry_multiplicity
_atom_site_calc_flag
_atom_site_refinement_flags
Ru1 Ru 0.248993(12) 0.064345(9) 0.856136(18) 0.02419(6) Uani 1 1 d .
Ru2 Ru 0.336017(12) 0.145270(9) 0.852305(18) 0.02345(6) Uani 1 1 d .
Ru3 Ru 0.190718(12) 0.143309(9) 0.686773(17) 0.02077(6) Uani 1 1 d .
B1 B 0.24783(19) 0.15754(15) 0.8587(3) 0.0278(6) Uani 1 1 d .
H35 H 0.2316(18) 0.1898(15) 0.893(3) 0.037(9) Uiso 1 1 d .
C1 C 0.27966(16) 0.16398(13) 0.6878(2) 0.0283(6) Uani 1 1 d .
C2 C 0.2932(2) 0.13337(17) 0.6138(3) 0.0405(8) Uani 1 1 d .
H2A H 0.292(2) 0.0911(19) 0.614(3) 0.056(12) Uiso 1 1 d .
H2B H 0.342(2) 0.1422(15) 0.632(3) 0.045(11) Uiso 1 1 d .
H2C H 0.264(2) 0.1462(17) 0.547(4) 0.056(13) Uiso 1 1 d .
C3 C 0.30777(17) 0.06272(13) 0.7909(3) 0.0311(6) Uani 1 1 d .
H3 H 0.339(2) 0.0348(15) 0.807(3) 0.040(10) Uiso 1 1 d .
C4 C 0.23169(17) 0.06149(12) 0.7044(2) 0.0281(6) Uani 1 1 d .
H4 H 0.204(2) 0.0296(16) 0.651(3) 0.048(10) Uiso 1 1 d .
C5 C 0.30285(19) 0.00976(15) 1.0090(3) 0.0410(8) Uani 1 1 d .
C6 C 0.2487(2) 0.04339(15) 0.9997(3) 0.0426(8) Uani 1 1 d .
C7 C 0.1804(2) 0.02818(16) 0.9021(3) 0.0460(9) Uani 1 1 d .
C8 C 0.1923(2) -0.01655(15) 0.8477(3) 0.0442(9) Uani 1 1 d .
C9 C 0.2696(2) -0.02682(13) 0.9169(3) 0.0384(7) Uani 1 1 d .
C10 C 0.3824(3) 0.0041(2) 1.1096(4) 0.0768(16) Uani 1 1 d .
H10A H 0.3994 0.0413 1.1476 0.11(2) Uiso 1 1 calc R
H10B H 0.4124 -0.0072 1.0874 0.24(5) Uiso 1 1 calc R
H10C H 0.3862 -0.0254 1.1581 0.18(3) Uiso 1 1 calc R
C11 C 0.2608(4) 0.0835(2) 1.0880(5) 0.0778(16) Uani 1 1 d .
H11A H 0.2534 0.1237 1.0635 0.12(2) Uiso 1 1 calc R
H11B H 0.3105 0.0787 1.1547 0.23(5) Uiso 1 1 calc R
H11C H 0.2261 0.0737 1.1023 0.14(3) Uiso 1 1 calc R
C12 C 0.1067(3) 0.0482(3) 0.8687(6) 0.088(2) Uani 1 1 d .
H12A H 0.1084 0.0899 0.8818 0.21(4) Uiso 1 1 calc R
H12B H 0.0950 0.0275 0.9113 0.11(2) Uiso 1 1 calc R
H12C H 0.0692 0.0403 0.7913 0.11(2) Uiso 1 1 calc R
C13 C 0.1346(3) -0.0485(2) 0.7467(4) 0.0831(18) Uani 1 1 d .
H13A H 0.1496 -0.0530 0.7001 0.15(3) Uiso 1 1 calc R
H13B H 0.0889 -0.0268 0.7077 0.27(6) Uiso 1 1 calc R
H13C H 0.1275 -0.0868 0.7661 0.078(15) Uiso 1 1 calc R
C14 C 0.3069(4) -0.07311(18) 0.8966(5) 0.0769(17) Uani 1 1 d .
H14A H 0.3589 -0.0642 0.9387 0.15(3) Uiso 1 1 calc R
H14B H 0.2849 -0.0741 0.8192 0.19(4) Uiso 1 1 calc R
H14C H 0.3009 -0.1109 0.9189 0.11(2) Uiso 1 1 calc R
C15 C 0.45253(17) 0.14017(14) 1.0016(3) 0.0375(7) Uani 1 1 d .
C16 C 0.41557(16) 0.18193(14) 1.0227(3) 0.0363(7) Uani 1 1 d .
C17 C 0.39399(18) 0.22983(14) 0.9499(3) 0.0391(7) Uani 1 1 d .
C18 C 0.41595(18) 0.21797(16) 0.8843(3) 0.0443(8) Uani 1 1 d .
C19 C 0.45152(17) 0.16221(16) 0.9142(3) 0.0425(8) Uani 1 1 d .
C20 C 0.4934(2) 0.08612(18) 1.0677(4) 0.0580(11) Uani 1 1 d .
H20A H 0.5453 0.0905 1.1019 0.11(2) Uiso 1 1 calc R
H20B H 0.4742 0.0524 1.0196 0.083(16) Uiso 1 1 calc R
H20C H 0.4868 0.0808 1.1239 0.096(19) Uiso 1 1 calc R
C21 C 0.4078(2) 0.1793(2) 1.1126(3) 0.0531(10) Uani 1 1 d .
H21A H 0.4439 0.2048 1.1720 0.095(17) Uiso 1 1 calc R
H21B H 0.4158 0.1395 1.1395 0.096(19) Uiso 1 1 calc R
H21C H 0.3588 0.1917 1.0845 0.092(17) Uiso 1 1 calc R
C22 C 0.3586(2) 0.28531(17) 0.9497(4) 0.0635(13) Uani 1 1 d .
H22A H 0.3963 0.3144 0.9949 0.12(2) Uiso 1 1 calc R
H22B H 0.3319 0.2775 0.9789 0.10(2) Uiso 1 1 calc R
H22C H 0.3248 0.2998 0.8753 0.082(16) Uiso 1 1 calc R
C23 C 0.4113(3) 0.2599(2) 0.8040(4) 0.0734(15) Uani 1 1 d .
H23A H 0.4537 0.2856 0.8430 0.15(3) Uiso 1 1 calc R
H23B H 0.3667 0.2830 0.7683 0.078(16) Uiso 1 1 calc R
H23C H 0.4105 0.2381 0.7492 0.092(19) Uiso 1 1 calc R
C24 C 0.4881(3) 0.1349(3) 0.8703(5) 0.0725(14) Uani 1 1 d .
H24A H 0.5400 0.1447 0.9175 0.11(2) Uiso 1 1 calc R
H24B H 0.4656 0.1493 0.7969 0.14(3) Uiso 1 1 calc R
H24C H 0.4826 0.0928 0.8682 0.087(18) Uiso 1 1 calc R
C25 C 0.12941(18) 0.21144(14) 0.5502(2) 0.0356(7) Uani 1 1 d .
C26 C 0.09764(18) 0.15487(15) 0.5094(2) 0.0385(7) Uani 1 1 d .
C27 C 0.06941(17) 0.13610(14) 0.5656(2) 0.0347(7) Uani 1 1 d .
C28 C 0.08460(15) 0.18169(13) 0.6410(2) 0.0300(6) Uani 1 1 d .
C29 C 0.12133(16) 0.22798(13) 0.6311(2) 0.0309(6) Uani 1 1 d .
C30 C 0.1579(3) 0.25035(19) 0.5049(4) 0.0577(11) Uani 1 1 d .
H30A H 0.1943 0.2769 0.5617 0.086(18) Uiso 1 1 calc R
H30B H 0.1175 0.2726 0.4437 0.081(15) Uiso 1 1 calc R
H30C H 0.1803 0.2267 0.4800 0.11(2) Uiso 1 1 calc R
C31 C 0.0884(3) 0.1236(2) 0.4156(3) 0.0652(13) Uani 1 1 d .
H31A H 0.1309 0.1309 0.4177 0.10(2) Uiso 1 1 calc R
H31B H 0.0445 0.1378 0.3468 0.11(2) Uiso 1 1 calc R
H31C H 0.0837 0.0820 0.4218 0.10(2) Uiso 1 1 calc R
C32 C 0.0251(2) 0.08205(18) 0.5411(4) 0.0565(10) Uani 1 1 d .
H32A H 0.0464 0.0498 0.5282 0.095(18) Uiso 1 1 calc R
H32B H -0.0250 0.0884 0.4764 0.099(18) Uiso 1 1 calc R
H32C H 0.0253 0.0729 0.6030 0.13(3) Uiso 1 1 calc R
C33 C 0.05737(19) 0.18384(18) 0.7086(3) 0.0435(8) Uani 1 1 d .
H33A H 0.0979 0.1931 0.7840 0.095(17) Uiso 1 1 calc R
H33B H 0.0369 0.1462 0.7059 0.066(14) Uiso 1 1 calc R
H33C H 0.0197 0.2136 0.6796 0.076(14) Uiso 1 1 calc R
C34 C 0.1414(2) 0.28543(14) 0.6892(3) 0.0494(9) Uani 1 1 d .
H34A H 0.1811 0.3030 0.6922 0.069(14) Uiso 1 1 calc R
H34B H 0.1572 0.2794 0.7631 0.072(14) Uiso 1 1 calc R
H34C H 0.0990 0.3111 0.6499 0.12(2) Uiso 1 1 calc R

loop_
_atom_site_aniso_label
_atom_site_aniso_U_11
_atom_site_aniso_U_22
_atom_site_aniso_U_33
_atom_site_aniso_U_23
_atom_site_aniso_U_13
_atom_site_aniso_U_12
Ru1 0.02617(12) 0.02172(11) 0.02598(12) 0.00262(8) 0.01655(10) 0.00050(8)
Ru2 0.02081(11) 0.02360(11) 0.02492(12) 0.00012(8) 0.01338(10) -0.00102(8)
Ru3 0.02197(11) 0.02108(11) 0.01837(11) -0.00079(7) 0.01180(9) 0.00068(8)
B1 0.0290(16) 0.0310(16) 0.0254(15) -0.0013(13) 0.0177(14) 0.0015(13)
C1 0.0281(14) 0.0343(15) 0.0270(14) 0.0034(12) 0.0190(13) 0.0033(12)
C2 0.051(2) 0.047(2) 0.0408(19) 0.0035(16) 0.0372(18) 0.0052(17)
C3 0.0351(16) 0.0282(14) 0.0397(16) 0.0077(13) 0.0278(14) 0.0101(12)
C4 0.0352(15) 0.0229(13) 0.0316(14) -0.0038(11) 0.0231(13) -0.0024(11)
C5 0.0415(18) 0.0432(18) 0.0323(16) 0.0122(14) 0.0193(15) -0.0055(15)
C6 0.067(2) 0.0348(17) 0.0427(19) 0.0014(14) 0.0420(19) -0.0059(16)
C7 0.0421(19) 0.048(2) 0.066(2) 0.0268(18) 0.0421(19) 0.0128(16)
C8 0.053(2) 0.0397(18) 0.0305(16) 0.0008(14) 0.0206(16) -0.0223(16)
C9 0.053(2) 0.0275(15) 0.0492(19) 0.0126(14) 0.0382(18) 0.0085(14)
C10 0.054(3) 0.079(3) 0.049(2) 0.029(2) 0.006(2) -0.015(2)
C11 0.143(5) 0.056(3) 0.083(4) -0.020(2) 0.094(4) -0.024(3)
C12 0.065(3) 0.093(4) 0.139(6) 0.053(4) 0.079(4) 0.023(3)
C13 0.101(4) 0.075(3) 0.046(2) -0.009(2) 0.030(3) -0.055(3)
C14 0.128(5) 0.040(2) 0.116(4) 0.027(2) 0.102(4) 0.036(3)
C15 0.0197(14) 0.0410(18) 0.0375(17) 0.0000(14) 0.0100(13) -0.0037(12)
C16 0.0241(14) 0.0394(17) 0.0306(15) -0.0060(13) 0.0090(13) -0.0071(13)
C17 0.0319(16) 0.0315(16) 0.0377(17) -0.0072(13) 0.0127(14) -0.0079(13)
C18 0.0308(17) 0.0462(19) 0.0408(18) 0.0005(15) 0.0139(15) -0.0163(15)
C19 0.0234(15) 0.052(2) 0.048(2) -0.0027(16) 0.0201(15) -0.0074(14)
C20 0.036(2) 0.047(2) 0.067(3) 0.014(2) 0.0184(19) 0.0047(17)
C21 0.045(2) 0.070(3) 0.0322(18) -0.0139(18) 0.0171(17) -0.0141(19)
C22 0.052(2) 0.035(2) 0.065(3) -0.0116(18) 0.015(2) -0.0018(17)
C23 0.069(3) 0.074(3) 0.062(3) 0.014(3) 0.031(2) -0.032(3)
C24 0.045(2) 0.099(4) 0.091(4) -0.014(3) 0.050(3) -0.006(2)
C25 0.0366(17) 0.0407(17) 0.0251(14) 0.0110(12) 0.0165(13) 0.0130(14)
C26 0.0344(17) 0.0508(19) 0.0167(13) -0.0006(13) 0.0085(13) 0.0096(14)
C27 0.0241(14) 0.0391(17) 0.0248(14) -0.0041(12) 0.0065(12) 0.0018(12)
C28 0.0223(13) 0.0349(15) 0.0285(14) -0.0009(12) 0.0132(12) 0.0051(12)
C29 0.0303(15) 0.0289(14) 0.0284(14) 0.0065(12) 0.0152(13) 0.0097(12)
C30 0.069(3) 0.060(2) 0.060(3) 0.033(2) 0.047(2) 0.023(2)
C31 0.067(3) 0.089(4) 0.0295(19) -0.011(2) 0.024(2) 0.014(2)
C32 0.036(2) 0.054(2) 0.054(2) -0.0139(19) 0.0139(18) -0.0118(17)
C33 0.0369(18) 0.060(2) 0.0415(19) 0.0039(16) 0.0279(16) 0.0107(17)
C34 0.058(2) 0.0286(16) 0.054(2) 0.0007(15) 0.030(2) 0.0074(16)

loop_
_atom_type_symbol
_atom_type_description
_atom_type_scat_dispersion_real
_atom_type_scat_dispersion_imag
_atom_type_scat_source
C C 0.0033 0.0016 'International Tables Vol C Tables 4.2.6.8 and 6.1.1.4'
H H 0.0000 0.0000 'International Tables Vol C Tables 4.2.6.8 and 6.1.1.4'
B B 0.0013 0.0007 'International Tables Vol C Tables 4.2.6.8 and 6.1.1.4'
Ru Ru -1.2594 0.8363 'International Tables Vol C Tables 4.2.6.8 and 6.1.1.4'

loop_
_geom_angle_atom_site_label_1
_geom_angle_atom_site_label_2
_geom_angle_atom_site_label_3
_geom_angle
C3 Ru1 C4 38.97(12)
C3 Ru1 B1 92.57(12)
C4 Ru1 B1 93.15(11)
C3 Ru1 C9 98.59(12)
C4 Ru1 C9 106.52(12)
B1 Ru1 C9 159.27(13)
C3 Ru1 C8 118.46(13)
C4 Ru1 C8 101.48(12)
B1 Ru1 C8 145.26(14)
C9 Ru1 C8 37.45(13)
C3 Ru1 C7 156.41(13)
C4 Ru1 C7 129.79(14)
B1 Ru1 C7 110.19(13)
C9 Ru1 C7 61.91(12)
C8 Ru1 C7 37.95(14)
C3 Ru1 C5 112.44(13)
C4 Ru1 C5 138.47(13)
B1 Ru1 C5 122.73(13)
C9 Ru1 C5 36.61(13)
C8 Ru1 C5 61.83(12)
C7 Ru1 C5 60.67(13)
C3 Ru1 C6 147.16(14)
C4 Ru1 C6 163.53(12)
B1 Ru1 C6 100.76(12)
C9 Ru1 C6 61.04(12)
C8 Ru1 C6 62.05(13)
C7 Ru1 C6 36.29(14)
C5 Ru1 C6 35.94(13)
C3 Ru1 Ru2 47.28(9)
C4 Ru1 Ru2 69.47(8)
B1 Ru1 Ru2 48.98(9)
C9 Ru1 Ru2 132.25(9)
C8 Ru1 Ru2 165.30(11)
C7 Ru1 Ru2 156.10(11)
C5 Ru1 Ru2 116.87(9)
C6 Ru1 Ru2 126.62(10)
C3 Ru1 Ru3 69.28(8)
C4 Ru1 Ru3 47.25(8)
B1 Ru1 Ru3 49.99(9)
C9 Ru1 Ru3 150.70(9)
C8 Ru1 Ru3 124.20(9)
C7 Ru1 Ru3 120.72(9)
C5 Ru1 Ru3 172.67(9)
C6 Ru1 Ru3 140.60(10)
Ru2 Ru1 Ru3 58.57(2)
C3 Ru2 C1 80.79(12)
C3 Ru2 B1 95.86(13)
C1 Ru2 B1 97.24(12)
C3 Ru2 C15 105.84(12)
C1 Ru2 C15 137.50(12)
B1 Ru2 C15 122.93(13)
C3 Ru2 C19 108.61(13)
C1 Ru2 C19 100.49(13)
B1 Ru2 C19 151.69(14)
C15 Ru2 C19 37.16(13)
C3 Ru2 C16 133.56(12)
C1 Ru2 C16 143.72(12)
B1 Ru2 C16 90.98(13)
C15 Ru2 C16 37.47(12)
C19 Ru2 C16 61.91(13)
C3 Ru2 C18 139.49(13)
C1 Ru2 C18 86.27(12)
B1 Ru2 C18 123.90(14)
C15 Ru2 C18 61.12(12)
C19 Ru2 C18 36.81(13)
C16 Ru2 C18 60.34(13)
C3 Ru2 C17 167.08(12)
C1 Ru2 C17 107.74(12)
B1 Ru2 C17 92.70(13)
C15 Ru2 C17 61.28(12)
C19 Ru2 C17 60.92(13)
C16 Ru2 C17 36.33(12)
C18 Ru2 C17 35.39(13)
C3 Ru2 Ru3 71.63(9)
C1 Ru2 Ru3 49.79(8)
B1 Ru2 Ru3 51.29(9)
C15 Ru2 Ru3 172.42(9)
C19 Ru2 Ru3 150.26(10)
C16 Ru2 Ru3 139.92(9)
C18 Ru2 Ru3 125.52(9)
C17 Ru2 Ru3 121.28(8)
C3 Ru2 Ru1 49.69(8)
C1 Ru2 Ru1 104.14(9)
B1 Ru2 Ru1 50.09(9)
C15 Ru2 Ru1 111.92(9)
C19 Ru2 Ru1 142.59(10)
C16 Ru2 Ru1 108.11(9)
C18 Ru2 Ru1 168.17(10)
C17 Ru2 Ru1 133.57(10)
Ru3 Ru2 Ru1 60.85(2)
C4 Ru3 C1 80.72(12)
C4 Ru3 B1 95.12(12)
C1 Ru3 B1 95.44(12)
C4 Ru3 C27 106.48(12)
C1 Ru3 C27 138.08(12)
B1 Ru3 C27 124.03(13)
C4 Ru3 C26 107.00(12)
C1 Ru3 C26 100.74(13)
B1 Ru3 C26 154.33(13)
C27 Ru3 C26 37.35(13)
C4 Ru3 C28 136.11(12)
C1 Ru3 C28 140.99(12)
B1 Ru3 C28 93.39(12)
C27 Ru3 C28 37.41(11)
C26 Ru3 C28 61.65(12)
C4 Ru3 C25 136.53(12)
C1 Ru3 C25 84.49(12)
B1 Ru3 C25 126.97(13)
C27 Ru3 C25 61.57(12)
C26 Ru3 C25 36.90(12)
C28 Ru3 C25 60.28(11)
C4 Ru3 C29 167.35(11)
C1 Ru3 C29 105.14(11)
B1 Ru3 C29 95.46(12)
C27 Ru3 C29 61.60(11)
C26 Ru3 C29 61.19(11)
C28 Ru3 C29 36.09(11)
C25 Ru3 C29 35.82(11)
C4 Ru3 Ru2 71.64(9)
C1 Ru3 Ru2 49.25(8)
B1 Ru3 Ru2 49.91(9)
C27 Ru3 Ru2 172.55(9)
C26 Ru3 Ru2 149.99(10)
C28 Ru3 Ru2 139.99(8)
C25 Ru3 Ru2 124.89(9)
C29 Ru3 Ru2 120.74(8)
C4 Ru3 Ru1 49.60(8)
C1 Ru3 Ru1 103.41(8)
B1 Ru3 Ru1 49.77(9)
C27 Ru3 Ru1 112.54(9)
C26 Ru3 Ru1 141.77(10)
C28 Ru3 Ru1 111.16(8)
C25 Ru3 Ru1 171.41(8)
C29 Ru3 Ru1 136.66(8)
Ru2 Ru3 Ru1 60.574(19)
Ru2 B1 Ru1 80.93(12)
Ru2 B1 Ru3 78.80(11)
Ru1 B1 Ru3 80.24(11)
C2 C1 Ru2 124.0(2)
C2 C1 Ru3 122.2(2)
Ru2 C1 Ru3 80.97(10)
C4 C3 Ru2 108.5(2)
C4 C3 Ru1 70.61(17)
Ru2 C3 Ru1 83.03(11)
C3 C4 Ru3 108.2(2)
C3 C4 Ru1 70.41(17)
Ru3 C4 Ru1 83.15(10)
C6 C5 C9 108.9(3)
C6 C5 C10 126.5(4)
C9 C5 C10 123.7(4)
C6 C5 Ru1 72.41(19)
C9 C5 Ru1 70.33(18)
C10 C5 Ru1 131.8(3)
C5 C6 C7 108.5(3)
C5 C6 C11 125.2(4)
C7 C6 C11 125.8(4)
C5 C6 Ru1 71.65(18)
C7 C6 Ru1 70.90(19)
C11 C6 Ru1 129.5(3)
C6 C7 C8 108.2(3)
C6 C7 C12 125.4(5)
C8 C7 C12 125.8(5)
C6 C7 Ru1 72.81(19)
C8 C7 Ru1 70.36(18)
C12 C7 Ru1 129.5(3)
C9 C8 C7 105.7(3)
C9 C8 C13 127.7(4)
C7 C8 C13 126.3(4)
C9 C8 Ru1 71.17(18)
C7 C8 Ru1 71.68(18)
C13 C8 Ru1 126.2(3)
C5 C9 C8 108.7(3)
C5 C9 C14 126.8(4)
C8 C9 C14 124.4(4)
C5 C9 Ru1 73.06(18)
C8 C9 Ru1 71.38(18)
C14 C9 Ru1 125.2(3)
C19 C15 C16 107.6(3)
C19 C15 C20 125.0(3)
C16 C15 C20 127.0(3)
C19 C15 Ru2 71.78(19)
C16 C15 Ru2 72.31(17)
C20 C15 Ru2 126.9(2)
C17 C16 C15 107.8(3)
C17 C16 C21 125.2(3)
C15 C16 C21 126.7(3)
C17 C16 Ru2 74.04(18)
C15 C16 Ru2 70.21(18)
C21 C16 Ru2 126.2(2)
C18 C17 C16 108.1(3)
C18 C17 C22 126.3(4)
C16 C17 C22 125.5(4)
C18 C17 Ru2 71.74(19)
C16 C17 Ru2 69.63(17)
C22 C17 Ru2 127.5(2)
C17 C18 C19 109.0(3)
C17 C18 C23 125.8(4)
C19 C18 C23 124.9(4)
C17 C18 Ru2 72.87(19)
C19 C18 Ru2 69.26(18)
C23 C18 Ru2 129.3(3)
C15 C19 C18 107.4(3)
C15 C19 C24 125.8(4)
C18 C19 C24 126.4(4)
C15 C19 Ru2 71.05(18)
C18 C19 Ru2 73.93(18)
C24 C19 Ru2 125.3(3)
C29 C25 C26 108.9(3)
C29 C25 C30 125.0(3)
C26 C25 C30 125.7(3)
C29 C25 Ru3 73.27(16)
C26 C25 Ru3 69.44(17)
C30 C25 Ru3 129.2(2)
C27 C26 C25 107.8(3)
C27 C26 C31 125.9(4)
C25 C26 C31 126.0(4)
C27 C26 Ru3 70.89(17)
C25 C26 Ru3 73.66(17)
C31 C26 Ru3 126.0(3)
C26 C27 C28 107.0(3)
C26 C27 C32 125.9(3)
C28 C27 C32 126.8(3)
C26 C27 Ru3 71.76(18)
C28 C27 Ru3 72.78(17)
C32 C27 Ru3 125.8(2)
C29 C28 C27 109.0(3)
C29 C28 C33 124.9(3)
C27 C28 C33 125.6(3)
C29 C28 Ru3 74.20(17)
C27 C28 Ru3 69.82(17)
C33 C28 Ru3 128.2(2)
C25 C29 C28 107.3(3)
C25 C29 C34 127.0(3)
C28 C29 C34 125.5(3)
C25 C29 Ru3 70.92(16)
C28 C29 Ru3 69.72(16)
C34 C29 Ru3 128.5(2)

loop_
_geom_bond_atom_site_label_1
_geom_bond_atom_site_label_2
_geom_bond_distance
Ru1 C3 2.111(3)
Ru1 C4 2.114(3)
Ru1 B1 2.135(3)
Ru1 C9 2.217(3)
Ru1 C8 2.220(3)
Ru1 C7 2.238(3)
Ru1 C5 2.253(3)
Ru1 C6 2.262(3)
Ru1 Ru2 2.7486(6)
Ru1 Ru3 2.7561(8)
Ru2 C3 2.034(3)
Ru2 C1 2.065(3)
Ru2 B1 2.100(3)
Ru2 C15 2.225(3)
Ru2 C19 2.235(3)
Ru2 C16 2.253(3)
Ru2 C18 2.296(3)
Ru2 C17 2.311(3)
Ru2 Ru3 2.6928(10)
Ru3 C4 2.038(3)
Ru3 C1 2.082(3)
Ru3 B1 2.142(3)
Ru3 C27 2.219(3)
Ru3 C26 2.230(3)
Ru3 C28 2.258(3)
Ru3 C25 2.286(3)
Ru3 C29 2.316(3)
C1 C2 1.520(4)
C3 C4 1.410(4)
C5 C6 1.393(5)
C5 C9 1.404(5)
C5 C10 1.516(5)
C6 C7 1.402(6)
C6 C11 1.517(5)
C7 C8 1.450(5)
C7 C12 1.506(5)
C8 C9 1.425(5)
C8 C13 1.483(5)
C9 C14 1.509(5)
C15 C19 1.421(5)
C15 C16 1.439(5)
C15 C20 1.511(5)
C16 C17 1.424(5)
C16 C21 1.496(5)
C17 C18 1.400(5)
C17 C22 1.506(5)
C18 C19 1.432(5)
C18 C23 1.515(5)
C19 C24 1.496(5)
C25 C29 1.415(4)
C25 C26 1.430(5)
C25 C30 1.502(5)
C26 C27 1.424(5)
C26 C31 1.504(5)
C27 C28 1.436(4)
C27 C32 1.496(5)
C28 C29 1.418(4)
C28 C33 1.503(4)
C29 C34 1.496(4)

loop_
_geom_torsion_atom_site_label_1
_geom_torsion_atom_site_label_2
_geom_torsion_atom_site_label_3
_geom_torsion_atom_site_label_4
_geom_torsion
C4 Ru1 Ru2 C3 -38.36(14)
B1 Ru1 Ru2 C3 -152.15(17)
C9 Ru1 Ru2 C3 55.65(17)
C8 Ru1 Ru2 C3 15.5(4)
C7 Ru1 Ru2 C3 174.3(3)
C5 Ru1 Ru2 C3 96.58(16)
C6 Ru1 Ru2 C3 137.61(17)
Ru3 Ru1 Ru2 C3 -89.99(12)
C3 Ru1 Ru2 C1 64.52(14)
C4 Ru1 Ru2 C1 26.17(12)
B1 Ru1 Ru2 C1 -87.63(14)
C9 Ru1 Ru2 C1 120.18(15)
C8 Ru1 Ru2 C1 80.0(4)
C7 Ru1 Ru2 C1 -121.1(2)
C5 Ru1 Ru2 C1 161.11(14)
C6 Ru1 Ru2 C1 -157.86(15)
Ru3 Ru1 Ru2 C1 -25.47(8)
C3 Ru1 Ru2 B1 152.15(17)
C4 Ru1 Ru2 B1 113.80(15)
C9 Ru1 Ru2 B1 -152.19(17)
C8 Ru1 Ru2 B1 167.6(4)
C7 Ru1 Ru2 B1 -33.5(3)
C5 Ru1 Ru2 B1 -111.26(16)
C6 Ru1 Ru2 B1 -70.23(17)
Ru3 Ru1 Ru2 B1 62.16(12)
C3 Ru1 Ru2 C15 -92.55(15)
C4 Ru1 Ru2 C15 -130.90(13)
B1 Ru1 Ru2 C15 115.30(15)
C9 Ru1 Ru2 C15 -36.89(16)
C8 Ru1 Ru2 C15 -77.1(4)
C7 Ru1 Ru2 C15 81.8(3)
C5 Ru1 Ru2 C15 4.04(15)
C6 Ru1 Ru2 C15 45.07(16)
Ru3 Ru1 Ru2 C15 177.46(10)
C3 Ru1 Ru2 C19 -65.1(2)
C4 Ru1 Ru2 C19 -103.50(18)
B1 Ru1 Ru2 C19 142.7(2)
C9 Ru1 Ru2 C19 -9.5(2)
C8 Ru1 Ru2 C19 -49.7(4)
C7 Ru1 Ru2 C19 109.2(3)
C5 Ru1 Ru2 C19 31.4(2)
C6 Ru1 Ru2 C19 72.5(2)
Ru3 Ru1 Ru2 C19 -155.13(16)
C3 Ru1 Ru2 C16 -132.33(15)
C4 Ru1 Ru2 C16 -170.68(12)
B1 Ru1 Ru2 C16 75.52(15)
C9 Ru1 Ru2 C16 -76.67(15)
C8 Ru1 Ru2 C16 -116.9(4)
C7 Ru1 Ru2 C16 42.0(2)
C5 Ru1 Ru2 C16 -35.74(14)
C6 Ru1 Ru2 C16 5.29(15)
Ru3 Ru1 Ru2 C16 137.68(9)
C3 Ru1 Ru2 C18 -144.4(5)
C4 Ru1 Ru2 C18 177.2(5)
B1 Ru1 Ru2 C18 63.4(5)
C9 Ru1 Ru2 C18 -88.7(5)
C8 Ru1 Ru2 C18 -128.9(6)
C7 Ru1 Ru2 C18 29.9(5)
C5 Ru1 Ru2 C18 -47.8(5)
C6 Ru1 Ru2 C18 -6.8(5)
Ru3 Ru1 Ru2 C18 125.6(5)
C3 Ru1 Ru2 C17 -163.15(16)
C4 Ru1 Ru2 C17 158.49(14)
B1 Ru1 Ru2 C17 44.69(16)
C9 Ru1 Ru2 C17 -107.50(17)
C8 Ru1 Ru2 C17 -147.7(4)
C7 Ru1 Ru2 C17 11.2(3)
C5 Ru1 Ru2 C17 -66.57(16)
C6 Ru1 Ru2 C17 -25.54(17)
Ru3 Ru1 Ru2 C17 106.85(12)
C3 Ru1 Ru2 Ru3 89.99(12)
C4 Ru1 Ru2 Ru3 51.64(9)
B1 Ru1 Ru2 Ru3 -62.16(12)
C9 Ru1 Ru2 Ru3 145.65(12)
C8 Ru1 Ru2 Ru3 105.5(3)
C7 Ru1 Ru2 Ru3 -95.7(2)
C5 Ru1 Ru2 Ru3 -173.42(11)
C6 Ru1 Ru2 Ru3 -132.39(13)
C3 Ru2 Ru3 C4 0.10(12)
C1 Ru2 Ru3 C4 93.54(14)
B1 Ru2 Ru3 C4 -113.72(15)
C15 Ru2 Ru3 C4 -71.5(7)
C19 Ru2 Ru3 C4 95.6(2)
C16 Ru2 Ru3 C4 -137.05(16)
C18 Ru2 Ru3 C4 138.46(15)
C17 Ru2 Ru3 C4 -179.13(14)
Ru1 Ru2 Ru3 C4 -53.36(9)
C3 Ru2 Ru3 C1 -93.44(14)
B1 Ru2 Ru3 C1 152.74(17)
C15 Ru2 Ru3 C1 -165.1(7)
C19 Ru2 Ru3 C1 2.1(2)
C16 Ru2 Ru3 C1 129.41(17)
C18 Ru2 Ru3 C1 44.92(17)
C17 Ru2 Ru3 C1 87.32(15)
Ru1 Ru2 Ru3 C1 -146.90(11)
C3 Ru2 Ru3 B1 113.82(15)
C1 Ru2 Ru3 B1 -152.74(17)
C15 Ru2 Ru3 B1 42.2(7)
C19 Ru2 Ru3 B1 -150.6(2)
C16 Ru2 Ru3 B1 -23.33(18)
C18 Ru2 Ru3 B1 -107.82(17)
C17 Ru2 Ru3 B1 -65.42(16)
Ru1 Ru2 Ru3 B1 60.36(12)
C3 Ru2 Ru3 C27 76.6(6)
C1 Ru2 Ru3 C27 170.1(6)
B1 Ru2 Ru3 C27 -37.2(6)
C15 Ru2 Ru3 C27 5.0(9)
C19 Ru2 Ru3 C27 172.2(7)
C16 Ru2 Ru3 C27 -60.5(7)
C18 Ru2 Ru3 C27 -145.0(6)
C17 Ru2 Ru3 C27 -102.6(6)
Ru1 Ru2 Ru3 C27 23.2(6)
C3 Ru2 Ru3 C26 -92.3(2)
C1 Ru2 Ru3 C26 1.2(2)
B1 Ru2 Ru3 C26 153.9(2)
C15 Ru2 Ru3 C26 -163.9(7)
C19 Ru2 Ru3 C26 3.3(3)
C16 Ru2 Ru3 C26 130.6(2)
C18 Ru2 Ru3 C26 46.1(2)
C17 Ru2 Ru3 C26 88.5(2)
Ru1 Ru2 Ru3 C26 -145.74(18)
C3 Ru2 Ru3 C28 141.89(15)
C1 Ru2 Ru3 C28 -124.67(17)
B1 Ru2 Ru3 C28 28.07(17)
C15 Ru2 Ru3 C28 70.3(7)
C19 Ru2 Ru3 C28 -122.6(2)
C16 Ru2 Ru3 C28 4.74(18)
C18 Ru2 Ru3 C28 -79.75(18)
C17 Ru2 Ru3 C28 -37.35(17)
Ru1 Ru2 Ru3 C28 88.43(13)
C3 Ru2 Ru3 C25 -134.38(13)
C1 Ru2 Ru3 C25 -40.94(15)
B1 Ru2 Ru3 C25 111.79(16)
C15 Ru2 Ru3 C25 154.0(7)
C19 Ru2 Ru3 C25 -38.8(2)
C16 Ru2 Ru3 C25 88.46(17)
C18 Ru2 Ru3 C25 3.97(16)
C17 Ru2 Ru3 C25 46.38(15)
Ru1 Ru2 Ru3 C25 172.16(10)
C3 Ru2 Ru3 C29 -177.04(12)
C1 Ru2 Ru3 C29 -83.60(14)
B1 Ru2 Ru3 C29 69.14(15)
C15 Ru2 Ru3 C29 111.3(7)
C19 Ru2 Ru3 C29 -81.5(2)
C16 Ru2 Ru3 C29 45.81(16)
C18 Ru2 Ru3 C29 -38.68(15)
C17 Ru2 Ru3 C29 3.72(14)
Ru1 Ru2 Ru3 C29 129.50(9)
C3 Ru2 Ru3 Ru1 53.46(9)
C1 Ru2 Ru3 Ru1 146.90(11)
B1 Ru2 Ru3 Ru1 -60.36(12)
C15 Ru2 Ru3 Ru1 -18.2(7)
C19 Ru2 Ru3 Ru1 149.0(2)
C16 Ru2 Ru3 Ru1 -83.69(14)
C18 Ru2 Ru3 Ru1 -168.18(12)
C17 Ru2 Ru3 Ru1 -125.78(11)
C3 Ru1 Ru3 C4 38.53(14)
B1 Ru1 Ru3 C4 150.87(16)
C9 Ru1 Ru3 C4 -31.1(2)
C8 Ru1 Ru3 C4 -72.51(17)
C7 Ru1 Ru3 C4 -117.67(17)
C5 Ru1 Ru3 C4 143.5(7)
C6 Ru1 Ru3 C4 -158.76(19)
Ru2 Ru1 Ru3 C4 90.30(11)
C3 Ru1 Ru3 C1 -26.60(13)
C4 Ru1 Ru3 C1 -65.13(14)
B1 Ru1 Ru3 C1 85.74(15)
C9 Ru1 Ru3 C1 -96.2(2)
C8 Ru1 Ru3 C1 -137.64(15)
C7 Ru1 Ru3 C1 177.20(15)
C5 Ru1 Ru3 C1 78.4(7)
C6 Ru1 Ru3 C1 136.12(17)
Ru2 Ru1 Ru3 C1 25.17(9)
C3 Ru1 Ru3 B1 -112.34(15)
C4 Ru1 Ru3 B1 -150.87(16)
C9 Ru1 Ru3 B1 178.0(2)
C8 Ru1 Ru3 B1 136.62(17)
C7 Ru1 Ru3 B1 91.46(17)
C5 Ru1 Ru3 B1 -7.4(7)
C6 Ru1 Ru3 B1 50.37(19)
Ru2 Ru1 Ru3 B1 -60.58(12)
C3 Ru1 Ru3 C27 131.40(13)
C4 Ru1 Ru3 C27 92.87(14)
B1 Ru1 Ru3 C27 -116.26(15)
C9 Ru1 Ru3 C27 61.7(2)
C8 Ru1 Ru3 C27 20.36(16)
C7 Ru1 Ru3 C27 -24.80(16)
C5 Ru1 Ru3 C27 -123.6(7)
C6 Ru1 Ru3 C27 -65.89(18)
Ru2 Ru1 Ru3 C27 -176.83(9)
C3 Ru1 Ru3 C26 101.17(17)
C4 Ru1 Ru3 C26 62.63(18)
B1 Ru1 Ru3 C26 -146.49(19)
C9 Ru1 Ru3 C26 31.5(2)
C8 Ru1 Ru3 C26 -9.87(19)
C7 Ru1 Ru3 C26 -55.03(19)
C5 Ru1 Ru3 C26 -153.9(7)
C6 Ru1 Ru3 C26 -96.1(2)
Ru2 Ru1 Ru3 C26 152.93(14)
C3 Ru1 Ru3 C28 171.80(13)
C4 Ru1 Ru3 C28 133.27(14)
B1 Ru1 Ru3 C28 -75.86(14)
C9 Ru1 Ru3 C28 102.1(2)
C8 Ru1 Ru3 C28 60.76(15)
C7 Ru1 Ru3 C28 15.60(15)
C5 Ru1 Ru3 C28 -83.2(7)
C6 Ru1 Ru3 C28 -25.49(17)
Ru2 Ru1 Ru3 C28 -136.44(8)
C3 Ru1 Ru3 C25 176.8(6)
C4 Ru1 Ru3 C25 138.2(6)
B1 Ru1 Ru3 C25 -70.9(6)
C9 Ru1 Ru3 C25 107.1(6)
C8 Ru1 Ru3 C25 65.7(6)
C7 Ru1 Ru3 C25 20.6(6)
C5 Ru1 Ru3 C25 -78.3(9)
C6 Ru1 Ru3 C25 -20.5(6)
Ru2 Ru1 Ru3 C25 -131.5(6)
C3 Ru1 Ru3 C29 -156.68(15)
C4 Ru1 Ru3 C29 164.79(16)
B1 Ru1 Ru3 C29 -44.34(16)
C9 Ru1 Ru3 C29 133.7(2)
C8 Ru1 Ru3 C29 92.28(17)
C7 Ru1 Ru3 C29 47.12(17)
C5 Ru1 Ru3 C29 -51.7(7)
C6 Ru1 Ru3 C29 6.03(19)
Ru2 Ru1 Ru3 C29 -104.92(12)
C3 Ru1 Ru3 Ru2 -51.77(10)
C4 Ru1 Ru3 Ru2 -90.30(11)
B1 Ru1 Ru3 Ru2 60.58(12)
C9 Ru1 Ru3 Ru2 -121.42(18)
C8 Ru1 Ru3 Ru2 -162.81(13)
C7 Ru1 Ru3 Ru2 152.04(13)
C5 Ru1 Ru3 Ru2 53.2(7)
C6 Ru1 Ru3 Ru2 110.95(15)
C3 Ru2 B1 Ru1 20.98(12)
C1 Ru2 B1 Ru1 102.40(11)
C15 Ru2 B1 Ru1 -92.18(14)
C19 Ru2 B1 Ru1 -129.1(2)
C16 Ru2 B1 Ru1 -113.02(11)
C18 Ru2 B1 Ru1 -167.24(11)
C17 Ru2 B1 Ru1 -149.33(11)
Ru3 Ru2 B1 Ru1 81.76(10)
C3 Ru2 B1 Ru3 -60.78(12)
C1 Ru2 B1 Ru3 20.65(12)
C15 Ru2 B1 Ru3 -173.94(10)
C19 Ru2 B1 Ru3 149.1(2)
C16 Ru2 B1 Ru3 165.23(11)
C18 Ru2 B1 Ru3 111.01(13)
C17 Ru2 B1 Ru3 128.92(11)
Ru1 Ru2 B1 Ru3 -81.76(10)
C3 Ru1 B1 Ru2 -20.09(12)
C4 Ru1 B1 Ru2 -59.11(12)
C9 Ru1 B1 Ru2 102.7(3)
C8 Ru1 B1 Ru2 -174.52(16)
C7 Ru1 B1 Ru2 166.21(12)
C5 Ru1 B1 Ru2 98.80(14)
C6 Ru1 B1 Ru2 129.75(13)
Ru3 Ru1 B1 Ru2 -80.09(10)
C3 Ru1 B1 Ru3 59.99(12)
C4 Ru1 B1 Ru3 20.98(12)
C9 Ru1 B1 Ru3 -177.2(3)
C8 Ru1 B1 Ru3 -94.4(2)
C7 Ru1 B1 Ru3 -113.70(13)
C5 Ru1 B1 Ru3 178.88(11)
C6 Ru1 B1 Ru3 -150.16(13)
Ru2 Ru1 B1 Ru3 80.09(10)
C4 Ru3 B1 Ru2 60.74(12)
C1 Ru3 B1 Ru2 -20.40(12)
C27 Ru3 B1 Ru2 174.58(10)
C26 Ru3 B1 Ru2 -149.5(3)
C28 Ru3 B1 Ru2 -162.36(11)
C25 Ru3 B1 Ru2 -107.59(14)
C29 Ru3 B1 Ru2 -126.22(11)
Ru1 Ru3 B1 Ru2 82.59(10)
C4 Ru3 B1 Ru1 -21.85(12)
C1 Ru3 B1 Ru1 -102.99(11)
C27 Ru3 B1 Ru1 91.99(14)
C26 Ru3 B1 Ru1 127.9(3)
C28 Ru3 B1 Ru1 115.05(11)
C25 Ru3 B1 Ru1 169.82(11)
C29 Ru3 B1 Ru1 151.19(10)
Ru2 Ru3 B1 Ru1 -82.59(10)
C3 Ru2 C1 C2 -49.3(3)
B1 Ru2 C1 C2 -144.1(3)
C15 Ru2 C1 C2 54.1(3)
C19 Ru2 C1 C2 58.1(3)
C16 Ru2 C1 C2 114.2(3)
C18 Ru2 C1 C2 92.2(3)
C17 Ru2 C1 C2 120.7(3)
Ru3 Ru2 C1 C2 -123.0(3)
Ru1 Ru2 C1 C2 -93.5(3)
C3 Ru2 C1 Ru3 73.68(11)
B1 Ru2 C1 Ru3 -21.12(13)
C15 Ru2 C1 Ru3 177.11(13)
C19 Ru2 C1 Ru3 -178.94(11)
C16 Ru2 C1 Ru3 -122.79(17)
C18 Ru2 C1 Ru3 -144.84(13)
C17 Ru2 C1 Ru3 -116.32(11)
Ru1 Ru2 C1 Ru3 29.46(9)
C4 Ru3 C1 C2 51.0(3)
B1 Ru3 C1 C2 145.3(3)
C27 Ru3 C1 C2 -53.4(3)
C26 Ru3 C1 C2 -54.7(3)
C28 Ru3 C1 C2 -112.4(3)
C25 Ru3 C1 C2 -88.0(3)
C29 Ru3 C1 C2 -117.5(3)
Ru2 Ru3 C1 C2 124.7(3)
Ru1 Ru3 C1 C2 95.4(3)
C4 Ru3 C1 Ru2 -73.71(11)
B1 Ru3 C1 Ru2 20.61(12)
C27 Ru3 C1 Ru2 -178.08(12)
C26 Ru3 C1 Ru2 -179.41(10)
C28 Ru3 C1 Ru2 122.85(15)
C25 Ru3 C1 Ru2 147.31(12)
C29 Ru3 C1 Ru2 117.77(10)
Ru1 Ru3 C1 Ru2 -29.27(9)
C1 Ru2 C3 C4 -50.7(2)
B1 Ru2 C3 C4 45.7(2)
C15 Ru2 C3 C4 172.4(2)
C19 Ru2 C3 C4 -148.8(2)
C16 Ru2 C3 C4 142.7(2)
C18 Ru2 C3 C4 -123.8(2)
C17 Ru2 C3 C4 176.9(5)
Ru3 Ru2 C3 C4 -0.15(18)
Ru1 Ru2 C3 C4 66.82(19)
C1 Ru2 C3 Ru1 -117.52(12)
B1 Ru2 C3 Ru1 -21.11(12)
C15 Ru2 C3 Ru1 105.56(12)
C19 Ru2 C3 Ru1 144.43(12)
C16 Ru2 C3 Ru1 75.86(17)
C18 Ru2 C3 Ru1 169.41(14)
C17 Ru2 C3 Ru1 110.1(5)
Ru3 Ru2 C3 Ru1 -66.97(8)
B1 Ru1 C3 C4 -91.83(18)
C9 Ru1 C3 C4 105.69(19)
C8 Ru1 C3 C4 71.9(2)
C7 Ru1 C3 C4 73.2(4)
C5 Ru1 C3 C4 141.01(17)
C6 Ru1 C3 C4 153.7(2)
Ru2 Ru1 C3 C4 -112.49(19)
Ru3 Ru1 C3 C4 -46.66(15)
C4 Ru1 C3 Ru2 112.49(19)
B1 Ru1 C3 Ru2 20.66(12)
C9 Ru1 C3 Ru2 -141.83(12)
C8 Ru1 C3 Ru2 -175.59(11)
C7 Ru1 C3 Ru2 -174.3(3)
C5 Ru1 C3 Ru2 -106.51(12)
C6 Ru1 C3 Ru2 -93.8(2)
Ru3 Ru1 C3 Ru2 65.83(7)
Ru2 C3 C4 Ru3 0.2(2)
Ru1 C3 C4 Ru3 75.51(14)
Ru2 C3 C4 Ru1 -75.31(14)
C1 Ru3 C4 C3 49.9(2)
B1 Ru3 C4 C3 -44.8(2)
C27 Ru3 C4 C3 -172.6(2)
C26 Ru3 C4 C3 148.3(2)
C28 Ru3 C4 C3 -145.14(19)
C25 Ru3 C4 C3 121.6(2)
C29 Ru3 C4 C3 168.6(4)
Ru2 Ru3 C4 C3 -0.15(18)
Ru1 Ru3 C4 C3 -66.74(19)
C1 Ru3 C4 Ru1 116.60(11)
B1 Ru3 C4 Ru1 21.91(12)
C27 Ru3 C4 Ru1 -105.86(12)
C26 Ru3 C4 Ru1 -144.92(12)
C28 Ru3 C4 Ru1 -78.40(17)
C25 Ru3 C4 Ru1 -171.68(13)
C29 Ru3 C4 Ru1 -124.7(5)
Ru2 Ru3 C4 Ru1 66.59(7)
B1 Ru1 C4 C3 90.20(19)
C9 Ru1 C4 C3 -83.18(19)
C8 Ru1 C4 C3 -121.48(19)
C7 Ru1 C4 C3 -150.09(18)
C5 Ru1 C4 C3 -61.3(2)
C6 Ru1 C4 C3 -122.1(5)
Ru2 Ru1 C4 C3 46.46(15)
Ru3 Ru1 C4 C3 112.12(19)
C3 Ru1 C4 Ru3 -112.12(19)
B1 Ru1 C4 Ru3 -21.93(12)
C9 Ru1 C4 Ru3 164.70(11)
C8 Ru1 C4 Ru3 126.39(13)
C7 Ru1 C4 Ru3 97.79(15)
C5 Ru1 C4 Ru3 -173.42(13)
C6 Ru1 C4 Ru3 125.8(4)
Ru2 Ru1 C4 Ru3 -65.67(7)
C3 Ru1 C5 C6 168.3(2)
C4 Ru1 C5 C6 -155.1(2)
B1 Ru1 C5 C6 59.4(2)
C9 Ru1 C5 C6 -118.3(3)
C8 Ru1 C5 C6 -80.4(2)
C7 Ru1 C5 C6 -36.9(2)
Ru2 Ru1 C5 C6 116.14(19)
Ru3 Ru1 C5 C6 66.2(8)
C3 Ru1 C5 C9 -73.4(2)
C4 Ru1 C5 C9 -36.8(3)
B1 Ru1 C5 C9 177.70(19)
C8 Ru1 C5 C9 37.9(2)
C7 Ru1 C5 C9 81.4(2)
C6 Ru1 C5 C9 118.3(3)
Ru2 Ru1 C5 C9 -125.60(18)
Ru3 Ru1 C5 C9 -175.6(6)
C3 Ru1 C5 C10 44.7(5)
C4 Ru1 C5 C10 81.3(5)
B1 Ru1 C5 C10 -64.2(5)
C9 Ru1 C5 C10 118.1(5)
C8 Ru1 C5 C10 156.0(5)
C7 Ru1 C5 C10 -160.5(5)
C6 Ru1 C5 C10 -123.6(5)
Ru2 Ru1 C5 C10 -7.5(5)
Ru3 Ru1 C5 C10 -57.5(10)
C9 C5 C6 C7 0.5(4)
C10 C5 C6 C7 -168.9(3)
Ru1 C5 C6 C7 61.7(2)
C9 C5 C6 C11 172.9(3)
C10 C5 C6 C11 3.5(6)
Ru1 C5 C6 C11 -125.9(4)
C9 C5 C6 Ru1 -61.2(2)
C10 C5 C6 Ru1 129.4(4)
C3 Ru1 C6 C5 -20.2(3)
C4 Ru1 C6 C5 80.4(5)
B1 Ru1 C6 C5 -132.5(2)
C9 Ru1 C6 C5 36.9(2)
C8 Ru1 C6 C5 79.7(2)
C7 Ru1 C6 C5 117.9(3)
Ru2 Ru1 C6 C5 -86.2(2)
Ru3 Ru1 C6 C5 -169.40(15)
C3 Ru1 C6 C7 -138.2(3)
C4 Ru1 C6 C7 -37.6(6)
B1 Ru1 C6 C7 109.6(2)
C9 Ru1 C6 C7 -81.0(2)
C8 Ru1 C6 C7 -38.2(2)
C5 Ru1 C6 C7 -117.9(3)
Ru2 Ru1 C6 C7 155.84(17)
Ru3 Ru1 C6 C7 72.7(2)
C3 Ru1 C6 C11 100.7(5)
C4 Ru1 C6 C11 -158.7(5)
B1 Ru1 C6 C11 -11.6(5)
C9 Ru1 C6 C11 157.8(5)
C8 Ru1 C6 C11 -159.3(5)
C7 Ru1 C6 C11 -121.1(5)
C5 Ru1 C6 C11 120.9(5)
Ru2 Ru1 C6 C11 34.7(5)
Ru3 Ru1 C6 C11 -48.5(5)
C5 C6 C7 C8 -0.3(4)
C11 C6 C7 C8 -172.7(3)
Ru1 C6 C7 C8 61.8(2)
C5 C6 C7 C12 171.2(3)
C11 C6 C7 C12 -1.2(6)
Ru1 C6 C7 C12 -126.7(4)
C5 C6 C7 Ru1 -62.1(2)
C11 C6 C7 Ru1 125.5(4)
C3 Ru1 C7 C6 115.4(4)
C4 Ru1 C7 C6 167.0(2)
B1 Ru1 C7 C6 -80.5(2)
C9 Ru1 C7 C6 78.4(2)
C8 Ru1 C7 C6 117.3(3)
C5 Ru1 C7 C6 36.5(2)
Ru2 Ru1 C7 C6 -54.2(3)
Ru3 Ru1 C7 C6 -135.19(18)
C3 Ru1 C7 C8 -1.9(4)
C4 Ru1 C7 C8 49.7(3)
B1 Ru1 C7 C8 162.2(2)
C9 Ru1 C7 C8 -38.8(2)
C5 Ru1 C7 C8 -80.8(2)
C6 Ru1 C7 C8 -117.3(3)
Ru2 Ru1 C7 C8 -171.45(17)
Ru3 Ru1 C7 C8 107.53(19)
C3 Ru1 C7 C12 -122.5(5)
C4 Ru1 C7 C12 -70.9(5)
B1 Ru1 C7 C12 41.5(5)
C9 Ru1 C7 C12 -159.5(6)
C8 Ru1 C7 C12 -120.7(6)
C5 Ru1 C7 C12 158.6(6)
C6 Ru1 C7 C12 122.1(6)
Ru2 Ru1 C7 C12 67.9(6)
Ru3 Ru1 C7 C12 -13.1(6)
C6 C7 C8 C9 0.1(4)
C12 C7 C8 C9 -171.4(3)
Ru1 C7 C8 C9 63.5(2)
C6 C7 C8 C13 174.7(3)
C12 C7 C8 C13 3.2(6)
Ru1 C7 C8 C13 -122.0(4)
C6 C7 C8 Ru1 -63.4(2)
C12 C7 C8 Ru1 125.1(4)
C3 Ru1 C8 C9 64.6(2)
C4 Ru1 C8 C9 102.2(2)
B1 Ru1 C8 C9 -144.7(2)
C7 Ru1 C8 C9 -114.5(3)
C5 Ru1 C8 C9 -37.0(2)
C6 Ru1 C8 C9 -78.0(2)
Ru2 Ru1 C8 C9 51.8(4)
Ru3 Ru1 C8 C9 147.85(16)
C3 Ru1 C8 C7 179.1(2)
C4 Ru1 C8 C7 -143.3(2)
B1 Ru1 C8 C7 -30.2(3)
C9 Ru1 C8 C7 114.5(3)
C5 Ru1 C8 C7 77.5(2)
C6 Ru1 C8 C7 36.6(2)
Ru2 Ru1 C8 C7 166.3(3)
Ru3 Ru1 C8 C7 -97.6(2)
C3 Ru1 C8 C13 -58.9(5)
C4 Ru1 C8 C13 -21.3(5)
B1 Ru1 C8 C13 91.8(5)
C9 Ru1 C8 C13 -123.5(5)
C7 Ru1 C8 C13 122.0(6)
C5 Ru1 C8 C13 -160.5(5)
C6 Ru1 C8 C13 158.5(5)
Ru2 Ru1 C8 C13 -71.7(6)
Ru3 Ru1 C8 C13 24.3(5)
C6 C5 C9 C8 -0.4(4)
C10 C5 C9 C8 169.3(3)
Ru1 C5 C9 C8 -62.9(2)
C6 C5 C9 C14 -175.8(3)
C10 C5 C9 C14 -6.1(5)
Ru1 C5 C9 C14 121.7(4)
C6 C5 C9 Ru1 62.5(2)
C10 C5 C9 Ru1 -127.8(3)
C7 C8 C9 C5 0.2(3)
C13 C8 C9 C5 -174.3(3)
Ru1 C8 C9 C5 64.0(2)
C7 C8 C9 C14 175.7(3)
C13 C8 C9 C14 1.2(6)
Ru1 C8 C9 C14 -120.5(3)
C7 C8 C9 Ru1 -63.8(2)
C13 C8 C9 Ru1 121.7(4)
C3 Ru1 C9 C5 116.4(2)
C4 Ru1 C9 C5 155.5(2)
B1 Ru1 C9 C5 -5.5(5)
C8 Ru1 C9 C5 -117.1(3)
C7 Ru1 C9 C5 -77.7(2)
C6 Ru1 C9 C5 -36.2(2)
Ru2 Ru1 C9 C5 78.5(2)
Ru3 Ru1 C9 C5 178.85(16)
C3 Ru1 C9 C8 -126.5(2)
C4 Ru1 C9 C8 -87.4(2)
B1 Ru1 C9 C8 111.6(4)
C7 Ru1 C9 C8 39.4(2)
C5 Ru1 C9 C8 117.1(3)
C6 Ru1 C9 C8 80.9(2)
Ru2 Ru1 C9 C8 -164.39(16)
Ru3 Ru1 C9 C8 -64.1(3)
C3 Ru1 C9 C14 -7.1(4)
C4 Ru1 C9 C14 32.1(4)
B1 Ru1 C9 C14 -128.9(5)
C8 Ru1 C9 C14 119.4(5)
C7 Ru1 C9 C14 158.8(5)
C5 Ru1 C9 C14 -123.5(5)
C6 Ru1 C9 C14 -159.7(5)
Ru2 Ru1 C9 C14 -44.9(5)
Ru3 Ru1 C9 C14 55.4(5)
C3 Ru2 C15 C19 100.1(2)
C1 Ru2 C15 C19 6.4(3)
B1 Ru2 C15 C19 -151.9(2)
C16 Ru2 C15 C19 -116.1(3)
C18 Ru2 C15 C19 -38.2(2)
C17 Ru2 C15 C19 -78.8(2)
Ru3 Ru2 C15 C19 169.5(6)
Ru1 Ru2 C15 C19 152.42(18)
C3 Ru2 C15 C16 -143.84(19)
C1 Ru2 C15 C16 122.5(2)
B1 Ru2 C15 C16 -35.8(2)
C19 Ru2 C15 C16 116.1(3)
C18 Ru2 C15 C16 77.9(2)
C17 Ru2 C15 C16 37.33(19)
Ru3 Ru2 C15 C16 -74.4(7)
Ru1 Ru2 C15 C16 -91.48(18)
C3 Ru2 C15 C20 -20.4(4)
C1 Ru2 C15 C20 -114.0(4)
B1 Ru2 C15 C20 87.7(4)
C19 Ru2 C15 C20 -120.5(4)
C16 Ru2 C15 C20 123.4(4)
C18 Ru2 C15 C20 -158.7(4)
C17 Ru2 C15 C20 160.8(4)
Ru3 Ru2 C15 C20 49.0(9)
Ru1 Ru2 C15 C20 31.9(4)
C19 C15 C16 C17 -1.5(3)
C20 C15 C16 C17 171.7(3)
Ru2 C15 C16 C17 -65.0(2)
C19 C15 C16 C21 -175.5(3)
C20 C15 C16 C21 -2.2(5)
Ru2 C15 C16 C21 121.0(3)
C19 C15 C16 Ru2 63.5(2)
C20 C15 C16 Ru2 -123.2(3)
C3 Ru2 C16 C17 167.7(2)
C1 Ru2 C16 C17 10.4(3)
B1 Ru2 C16 C17 -93.2(2)
C15 Ru2 C16 C17 116.2(3)
C19 Ru2 C16 C17 78.2(2)
C18 Ru2 C16 C17 36.0(2)
Ru3 Ru2 C16 C17 -75.2(2)
Ru1 Ru2 C16 C17 -141.20(18)
C3 Ru2 C16 C15 51.6(3)
C1 Ru2 C16 C15 -105.7(2)
B1 Ru2 C16 C15 150.6(2)
C19 Ru2 C16 C15 -37.95(19)
C18 Ru2 C16 C15 -80.2(2)
C17 Ru2 C16 C15 -116.2(3)
Ru3 Ru2 C16 C15 168.62(15)
Ru1 Ru2 C16 C15 102.65(18)
C3 Ru2 C16 C21 -70.0(4)
C1 Ru2 C16 C21 132.8(3)
B1 Ru2 C16 C21 29.1(3)
C15 Ru2 C16 C21 -121.5(4)
C19 Ru2 C16 C21 -159.5(4)
C18 Ru2 C16 C21 158.3(4)
C17 Ru2 C16 C21 122.3(4)
Ru3 Ru2 C16 C21 47.1(4)
Ru1 Ru2 C16 C21 -18.9(3)
C15 C16 C17 C18 0.8(3)
C21 C16 C17 C18 174.9(3)
Ru2 C16 C17 C18 -61.8(2)
C15 C16 C17 C22 -175.2(3)
C21 C16 C17 C22 -1.2(5)
Ru2 C16 C17 C22 122.2(3)
C15 C16 C17 Ru2 62.5(2)
C21 C16 C17 Ru2 -123.4(3)
C3 Ru2 C17 C18 74.7(6)
C1 Ru2 C17 C18 -55.4(2)
B1 Ru2 C17 C18 -153.8(2)
C15 Ru2 C17 C18 79.7(2)
C19 Ru2 C17 C18 37.0(2)
C16 Ru2 C17 C18 118.2(3)
Ru3 Ru2 C17 C18 -108.6(2)
Ru1 Ru2 C17 C18 173.46(16)
C3 Ru2 C17 C16 -43.5(6)
C1 Ru2 C17 C16 -173.53(19)
B1 Ru2 C17 C16 88.0(2)
C15 Ru2 C17 C16 -38.5(2)
C19 Ru2 C17 C16 -81.2(2)
C18 Ru2 C17 C16 -118.2(3)
Ru3 Ru2 C17 C16 133.25(17)
Ru1 Ru2 C17 C16 55.3(2)
C3 Ru2 C17 C22 -163.2(5)
C1 Ru2 C17 C22 66.8(4)
B1 Ru2 C17 C22 -31.7(4)
C15 Ru2 C17 C22 -158.2(4)
C19 Ru2 C17 C22 159.1(4)
C16 Ru2 C17 C22 -119.7(5)
C18 Ru2 C17 C22 122.1(5)
Ru3 Ru2 C17 C22 13.5(4)
Ru1 Ru2 C17 C22 -64.4(4)
C16 C17 C18 C19 0.3(4)
C22 C17 C18 C19 176.2(3)
Ru2 C17 C18 C19 -60.2(2)
C16 C17 C18 C23 -173.1(3)
C22 C17 C18 C23 2.9(6)
Ru2 C17 C18 C23 126.5(4)
C16 C17 C18 Ru2 60.4(2)
C22 C17 C18 Ru2 -123.6(3)
C3 Ru2 C18 C17 -160.6(2)
C1 Ru2 C18 C17 128.3(2)
B1 Ru2 C18 C17 32.0(3)
C15 Ru2 C18 C17 -80.1(2)
C19 Ru2 C18 C17 -118.7(3)
C16 Ru2 C18 C17 -36.94(19)
Ru3 Ru2 C18 C17 95.5(2)
Ru1 Ru2 C18 C17 -23.7(6)
C3 Ru2 C18 C19 -41.9(3)
C1 Ru2 C18 C19 -113.0(2)
B1 Ru2 C18 C19 150.7(2)
C15 Ru2 C18 C19 38.6(2)
C16 Ru2 C18 C19 81.8(2)
C17 Ru2 C18 C19 118.7(3)
Ru3 Ru2 C18 C19 -145.76(18)
Ru1 Ru2 C18 C19 95.0(5)
C3 Ru2 C18 C23 76.8(5)
C1 Ru2 C18 C23 5.7(4)
B1 Ru2 C18 C23 -90.5(4)
C15 Ru2 C18 C23 157.3(5)
C19 Ru2 C18 C23 118.7(5)
C16 Ru2 C18 C23 -159.5(5)
C17 Ru2 C18 C23 -122.6(5)
Ru3 Ru2 C18 C23 -27.0(5)
Ru1 Ru2 C18 C23 -146.3(4)
C16 C15 C19 C18 1.6(4)
C20 C15 C19 C18 -171.8(3)
Ru2 C15 C19 C18 65.5(2)
C16 C15 C19 C24 175.7(3)
C20 C15 C19 C24 2.3(6)
Ru2 C15 C19 C24 -120.4(4)
C16 C15 C19 Ru2 -63.9(2)
C20 C15 C19 Ru2 122.7(3)
C17 C18 C19 C15 -1.2(4)
C23 C18 C19 C15 172.2(3)
Ru2 C18 C19 C15 -63.6(2)
C17 C18 C19 C24 -175.2(4)
C23 C18 C19 C24 -1.8(6)
Ru2 C18 C19 C24 122.4(4)
C17 C18 C19 Ru2 62.4(2)
C23 C18 C19 Ru2 -124.2(3)
C3 Ru2 C19 C15 -91.9(2)
C1 Ru2 C19 C15 -175.6(2)
B1 Ru2 C19 C15 56.6(4)
C16 Ru2 C19 C15 38.26(19)
C18 Ru2 C19 C15 115.4(3)
C17 Ru2 C19 C15 79.8(2)
Ru3 Ru2 C19 C15 -177.22(15)
Ru1 Ru2 C19 C15 -45.0(3)
C3 Ru2 C19 C18 152.8(2)
C1 Ru2 C19 C18 69.0(2)
B1 Ru2 C19 C18 -58.8(4)
C15 Ru2 C19 C18 -115.4(3)
C16 Ru2 C19 C18 -77.1(2)
C17 Ru2 C19 C18 -35.5(2)
Ru3 Ru2 C19 C18 67.4(3)
Ru1 Ru2 C19 C18 -160.35(16)
C3 Ru2 C19 C24 29.2(4)
C1 Ru2 C19 C24 -54.6(4)
B1 Ru2 C19 C24 177.6(4)
C15 Ru2 C19 C24 121.0(5)
C16 Ru2 C19 C24 159.3(4)
C18 Ru2 C19 C24 -123.6(5)
C17 Ru2 C19 C24 -159.1(4)
Ru3 Ru2 C19 C24 -56.2(5)
Ru1 Ru2 C19 C24 76.1(4)
C4 Ru3 C25 C29 164.12(18)
C1 Ru3 C25 C29 -125.6(2)
B1 Ru3 C25 C29 -32.9(2)
C27 Ru3 C25 C29 80.0(2)
C26 Ru3 C25 C29 118.3(3)
C28 Ru3 C25 C29 36.95(18)
Ru2 Ru3 C25 C29 -95.67(18)
Ru1 Ru3 C25 C29 31.6(7)
C4 Ru3 C25 C26 45.8(3)
C1 Ru3 C25 C26 116.1(2)
B1 Ru3 C25 C26 -151.2(2)
C27 Ru3 C25 C26 -38.32(19)
C28 Ru3 C25 C26 -81.3(2)
C29 Ru3 C25 C26 -118.3(3)
Ru2 Ru3 C25 C26 146.04(17)
Ru1 Ru3 C25 C26 -86.7(6)
C4 Ru3 C25 C30 -74.0(4)
C1 Ru3 C25 C30 -3.7(3)
B1 Ru3 C25 C30 89.0(4)
C27 Ru3 C25 C30 -158.1(4)
C26 Ru3 C25 C30 -119.8(4)
C28 Ru3 C25 C30 158.8(4)
C29 Ru3 C25 C30 121.9(4)
Ru2 Ru3 C25 C30 26.2(4)
Ru1 Ru3 C25 C30 153.5(5)
C29 C25 C26 C27 0.1(3)
C30 C25 C26 C27 -172.7(3)
Ru3 C25 C26 C27 63.1(2)
C29 C25 C26 C31 174.0(3)
C30 C25 C26 C31 1.3(5)
Ru3 C25 C26 C31 -122.9(4)
C29 C25 C26 Ru3 -63.0(2)
C30 C25 C26 Ru3 124.2(3)
C4 Ru3 C26 C27 95.1(2)
C1 Ru3 C26 C27 178.54(19)
B1 Ru3 C26 C27 -53.3(4)
C28 Ru3 C26 C27 -38.67(18)
C25 Ru3 C26 C27 -116.0(3)
C29 Ru3 C26 C27 -80.0(2)
Ru2 Ru3 C26 C27 177.65(14)
Ru1 Ru3 C26 C27 50.1(2)
C4 Ru3 C26 C25 -148.94(19)
C1 Ru3 C26 C25 -65.5(2)
B1 Ru3 C26 C25 62.7(4)
C27 Ru3 C26 C25 116.0(3)
C28 Ru3 C26 C25 77.3(2)
C29 Ru3 C26 C25 36.02(18)
Ru2 Ru3 C26 C25 -66.4(3)
Ru1 Ru3 C26 C25 166.05(14)
C4 Ru3 C26 C31 -25.9(4)
C1 Ru3 C26 C31 57.6(4)
B1 Ru3 C26 C31 -174.3(4)
C27 Ru3 C26 C31 -121.0(5)
C28 Ru3 C26 C31 -159.7(4)
C25 Ru3 C26 C31 123.0(5)
C29 Ru3 C26 C31 159.0(4)
Ru2 Ru3 C26 C31 56.7(5)
Ru1 Ru3 C26 C31 -70.9(4)
C25 C26 C27 C28 -0.2(3)
C31 C26 C27 C28 -174.2(3)
Ru3 C26 C27 C28 64.7(2)
C25 C26 C27 C32 173.7(3)
C31 C26 C27 C32 -0.3(6)
Ru3 C26 C27 C32 -121.4(3)
C25 C26 C27 Ru3 -64.9(2)
C31 C26 C27 Ru3 121.1(4)
C4 Ru3 C27 C26 -96.6(2)
C1 Ru3 C27 C26 -2.1(3)
B1 Ru3 C27 C26 155.21(19)
C28 Ru3 C27 C26 115.1(3)
C25 Ru3 C27 C26 37.85(19)
C29 Ru3 C27 C26 78.8(2)
Ru2 Ru3 C27 C26 -170.9(5)
Ru1 Ru3 C27 C26 -149.09(17)
C4 Ru3 C27 C28 148.25(18)
C1 Ru3 C27 C28 -117.3(2)
B1 Ru3 C27 C28 40.1(2)
C26 Ru3 C27 C28 -115.1(3)
C25 Ru3 C27 C28 -77.29(19)
C29 Ru3 C27 C28 -36.36(17)
Ru2 Ru3 C27 C28 74.0(7)
Ru1 Ru3 C27 C28 95.77(18)
C4 Ru3 C27 C32 24.9(3)
C1 Ru3 C27 C32 119.4(3)
B1 Ru3 C27 C32 -83.3(3)
C26 Ru3 C27 C32 121.5(4)
C28 Ru3 C27 C32 -123.3(4)
C25 Ru3 C27 C32 159.4(4)
C29 Ru3 C27 C32 -159.7(4)
Ru2 Ru3 C27 C32 -49.4(8)
Ru1 Ru3 C27 C32 -27.6(3)
C26 C27 C28 C29 0.2(3)
C32 C27 C28 C29 -173.6(3)
Ru3 C27 C28 C29 64.3(2)
C26 C27 C28 C33 172.8(3)
C32 C27 C28 C33 -1.0(5)
Ru3 C27 C28 C33 -123.2(3)
C26 C27 C28 Ru3 -64.1(2)
C32 C27 C28 Ru3 122.1(3)
C4 Ru3 C28 C29 -164.40(18)
C1 Ru3 C28 C29 -8.3(3)
B1 Ru3 C28 C29 94.61(19)
C27 Ru3 C28 C29 -117.7(3)
C26 Ru3 C28 C29 -79.1(2)
C25 Ru3 C28 C29 -36.67(17)
Ru2 Ru3 C28 C29 73.5(2)
Ru1 Ru3 C28 C29 142.47(15)
C4 Ru3 C28 C27 -46.7(3)
C1 Ru3 C28 C27 109.4(2)
B1 Ru3 C28 C27 -147.7(2)
C26 Ru3 C28 C27 38.61(19)
C25 Ru3 C28 C27 81.0(2)
C29 Ru3 C28 C27 117.7(3)
Ru2 Ru3 C28 C27 -168.83(15)
Ru1 Ru3 C28 C27 -99.83(18)
C4 Ru3 C28 C33 73.3(3)
C1 Ru3 C28 C33 -130.6(3)
B1 Ru3 C28 C33 -27.7(3)
C27 Ru3 C28 C33 120.0(4)
C26 Ru3 C28 C33 158.6(3)
C25 Ru3 C28 C33 -159.0(3)
C29 Ru3 C28 C33 -122.3(4)
Ru2 Ru3 C28 C33 -48.8(3)
Ru1 Ru3 C28 C33 20.2(3)
C26 C25 C29 C28 0.1(3)
C30 C25 C29 C28 172.9(3)
Ru3 C25 C29 C28 -60.5(2)
C26 C25 C29 C34 -175.0(3)
C30 C25 C29 C34 -2.2(5)
Ru3 C25 C29 C34 124.4(3)
C26 C25 C29 Ru3 60.6(2)
C30 C25 C29 Ru3 -126.6(3)
C27 C28 C29 C25 -0.2(3)
C33 C28 C29 C25 -172.8(3)
Ru3 C28 C29 C25 61.3(2)
C27 C28 C29 C34 175.0(3)
C33 C28 C29 C34 2.4(5)
Ru3 C28 C29 C34 -123.5(3)
C27 C28 C29 Ru3 -61.5(2)
C33 C28 C29 Ru3 125.9(3)
C4 Ru3 C29 C25 -59.3(6)
C1 Ru3 C29 C25 57.0(2)
B1 Ru3 C29 C25 154.1(2)
C27 Ru3 C29 C25 -79.9(2)
C26 Ru3 C29 C25 -37.1(2)
C28 Ru3 C29 C25 -117.6(3)
Ru2 Ru3 C29 C25 108.24(18)
Ru1 Ru3 C29 C25 -173.45(15)
C4 Ru3 C29 C28 58.3(6)
C1 Ru3 C29 C28 174.57(17)
B1 Ru3 C29 C28 -88.28(19)
C27 Ru3 C29 C28 37.69(18)
C26 Ru3 C29 C28 80.5(2)
C25 Ru3 C29 C28 117.6(3)
Ru2 Ru3 C29 C28 -134.18(15)
Ru1 Ru3 C29 C28 -55.9(2)
C4 Ru3 C29 C34 178.1(4)
C1 Ru3 C29 C34 -65.6(3)
B1 Ru3 C29 C34 31.5(3)
C27 Ru3 C29 C34 157.5(3)
C26 Ru3 C29 C34 -159.7(3)
C28 Ru3 C29 C34 119.8(4)
C25 Ru3 C29 C34 -122.6(4)
Ru2 Ru3 C29 C34 -14.4(3)
Ru1 Ru3 C29 C34 63.9(3)
